data_7128390
loop_
_publ_author_name
'Kumar, Shreemoyee'
'Nair, Akshay M.'
'Volla, Chandra M. R.'

_publ_section_title
;
 Ru(II)-catalyzed allenylation and sequential annulation of
 <i>N</i>-tosylbenzamides with propargyl alcohols.
;
_journal_issue 51
_journal_name_full 'Chemical communications (Cambridge, England)'
_journal_page_first 6280
_journal_page_last 6283
_journal_paper_doi 10.1039/d1cc01768c
_journal_volume 57
_journal_year 2021
_chemical_formula_moiety 'C31 H27 N O4 S'
_chemical_formula_sum 'C31 H27 N O4 S'
_chemical_formula_weight 509.59
_space_group_crystal_system monoclinic
_space_group_IT_number 14
_space_group_name_Hall '-P 2ybc'
_space_group_name_H-M_alt 'P 1 21/c 1'
_atom_sites_solution_hydrogens geom
_audit_creation_date 2020-08-25
_audit_creation_method
;
Olex2 1.3-ac4
(compiled 2019.04.23 svn.r3594 for Rigaku Oxford Diffraction, GUI svn.r5739)
;
_audit_update_record
;
2021-03-23 deposited with the CCDC.	2021-05-25 downloaded from the CCDC.
;
_cell_angle_alpha 90
_cell_angle_beta 101.367(4)
_cell_angle_gamma 90
_cell_formula_units_Z 4
_cell_length_a 14.2727(6)
_cell_length_b 9.0999(4)
_cell_length_c 20.3049(10)
_cell_measurement_reflns_used 10696
_cell_measurement_temperature 150
_cell_measurement_theta_max 30.6240
_cell_measurement_theta_min 2.0560
_cell_volume 2585.5(2)
_computing_cell_refinement 'CrysAlisPro 1.171.39.46 (Rigaku OD, 2018)'
_computing_data_collection 'CrysAlisPro 1.171.39.46 (Rigaku OD, 2018)'
_computing_data_reduction 'CrysAlisPro 1.171.39.46 (Rigaku OD, 2018)'
_computing_molecular_graphics 'Olex2 (Dolomanov et al., 2009)'
_computing_publication_material 'Olex2 (Dolomanov et al., 2009)'
_computing_structure_refinement 'ShelXL (Sheldrick, 2015)'
_computing_structure_solution 'ShelXT (Sheldrick, 2015)'
_diffrn_ambient_temperature 150.0
_diffrn_detector 'CCD plate'
_diffrn_measured_fraction_theta_full 1.000
_diffrn_measured_fraction_theta_max 1.000
_diffrn_measurement_details
;
List of Runs (angles in degrees, time in seconds):

  # Type    Start    End  Width  t~exp~   \w     \q     \k     \f   Frames
#--------------------------------------------------------------------------
  1  \w    -78.00  25.00   1.00    8.00    --  -20.00   0.00 -36.00  103
  2  \w    -50.00  70.00   1.00    8.00    --  -20.00  72.00 -36.00  120
  3  \w    -54.00  -4.00   1.00    8.00    --  -20.00  72.00-108.00   50
  4  \w    -60.00 -30.00   1.00    8.00    --  -20.00 -72.00-180.00   30
  5  \w   -110.00  70.00   1.00    8.00    --  -20.00   0.00-108.00  180
  6  \w    -72.00 -18.00   1.00    8.00    --  -20.00 -72.00-108.00   54
;
_diffrn_measurement_device 'abstract diffractometer'
_diffrn_measurement_device_type 'dtrek-CrysAlisPro-abstract goniometer imported rigaku-d*trek images'
_diffrn_measurement_method '\w scans'
_diffrn_orient_matrix_type 'CrysAlisPro convention (1999,Acta A55,543-557)'
_diffrn_orient_matrix_UB_11 -0.0259304000
_diffrn_orient_matrix_UB_12 -0.0254447000
_diffrn_orient_matrix_UB_13 0.0241704000
_diffrn_orient_matrix_UB_21 -0.0066461000
_diffrn_orient_matrix_UB_22 -0.0689520000
_diffrn_orient_matrix_UB_23 -0.0165439000
_diffrn_orient_matrix_UB_31 0.0430645000
_diffrn_orient_matrix_UB_32 -0.0259786000
_diffrn_orient_matrix_UB_33 0.0202653000
_diffrn_radiation_monochromator graphite
_diffrn_radiation_probe x-ray
_diffrn_radiation_type 'Mo K\a'
_diffrn_radiation_wavelength 0.71073
_diffrn_reflns_av_R_equivalents 0.0893
_diffrn_reflns_av_unetI/netI 0.0587
_diffrn_reflns_Laue_measured_fraction_full 1.000
_diffrn_reflns_Laue_measured_fraction_max 1.000
_diffrn_reflns_limit_h_max 16
_diffrn_reflns_limit_h_min -16
_diffrn_reflns_limit_k_max 10
_diffrn_reflns_limit_k_min -10
_diffrn_reflns_limit_l_max 24
_diffrn_reflns_limit_l_min -24
_diffrn_reflns_number 25583
_diffrn_reflns_point_group_measured_fraction_full 1.000
_diffrn_reflns_point_group_measured_fraction_max 1.000
_diffrn_reflns_theta_full 24.999
_diffrn_reflns_theta_max 24.999
_diffrn_reflns_theta_min 2.265
_diffrn_source 'fine-focus sealed X-ray tube'
_diffrn_source_type 'Enhance (Mo) X-ray Source'
_exptl_absorpt_coefficient_mu 0.163
_exptl_absorpt_correction_T_max 1.00000
_exptl_absorpt_correction_T_min 0.46253
_exptl_absorpt_correction_type multi-scan
_exptl_absorpt_process_details
;
CrysAlisPro 1.171.39.46 (Rigaku Oxford Diffraction, 2018)
Empirical absorption correction using spherical harmonics,
 implemented in SCALE3 ABSPACK scaling algorithm.
;
_exptl_crystal_colour colourless
_exptl_crystal_colour_primary colourless
_exptl_crystal_density_diffrn 1.309
_exptl_crystal_description block
_exptl_crystal_F_000 1072
_exptl_crystal_size_max 0.205
_exptl_crystal_size_mid 0.12
_exptl_crystal_size_min 0.041
_refine_diff_density_max 0.422
_refine_diff_density_min -0.493
_refine_diff_density_rms 0.094
_refine_ls_extinction_method none
_refine_ls_goodness_of_fit_ref 1.063
_refine_ls_hydrogen_treatment constr
_refine_ls_matrix_type full
_refine_ls_number_parameters 337
_refine_ls_number_reflns 4557
_refine_ls_number_restraints 0
_refine_ls_restrained_S_all 1.063
_refine_ls_R_factor_all 0.0731
_refine_ls_R_factor_gt 0.0498
_refine_ls_shift/su_max 0.001
_refine_ls_shift/su_mean 0.000
_refine_ls_structure_factor_coef Fsqd
_refine_ls_weighting_details 'w=1/[\s^2^(Fo^2^)+(0.0505P)^2^+1.6822P] where P=(Fo^2^+2Fc^2^)/3'
_refine_ls_weighting_scheme calc
_refine_ls_wR_factor_gt 0.1114
_refine_ls_wR_factor_ref 0.1313
_reflns_Friedel_coverage 0.000
_reflns_number_gt 3497
_reflns_number_total 4557
_reflns_threshold_expression 'I > 2\s(I)'
_cod_data_source_file d1cc01768c2.cif
_cod_data_source_block cmrv-sh-ph_mo
_cod_depositor_comments 'Adding full bibliography for 7128390.cif.'
_cod_database_code 7128390
_shelx_shelxl_version_number 2018/3
_shelx_space_group_comment
;
The symmetry employed for this shelxl refinement is uniquely defined
by the following loop, which should always be used as a source of
symmetry information in preference to the above space-group names.
They are only intended as comments.
;
_shelx_estimated_absorpt_t_max 0.993
_shelx_estimated_absorpt_t_min 0.967
_reflns_odcompleteness_completeness 92.43
_reflns_odcompleteness_iscentric 1
_reflns_odcompleteness_theta 31.11
_olex2_refinement_description
;
1. Fixed Uiso
 At 1.2 times of:
  All C(H) groups, All N(H) groups
 At 1.5 times of:
  All C(H,H,H) groups
2.a Aromatic/amide H refined with riding coordinates:
 N1(H1), C13(H13), C4(H4), C3(H3), C17(H17), C7(H7), C30(H30), C12(H12),
 C11(H11), C6(H6), C31(H31), C29(H29), C27(H27), C18(H18), C20(H20), C21(H21),
 C28(H28), C19(H19)
2.b Idealised Me refined as rotating group:
 C25(H25A,H25B,H25C), C24(H24A,H24B,H24C), C1(H1A,H1B,H1C)
;
_olex2_submission_special_instructions 'No special instructions were received'
_oxdiff_exptl_absorpt_empirical_details
;
Empirical correction (ABSPACK) includes:
- Absorption correction using spherical harmonics
- Frame scaling
- Detector area scaling
;
_oxdiff_exptl_absorpt_empirical_full_max 1.427
_oxdiff_exptl_absorpt_empirical_full_min 0.744

loop_
_space_group_symop_operation_xyz
'x, y, z'
'-x, y+1/2, -z+1/2'
'-x, -y, -z'
'x, -y-1/2, z-1/2'

loop_
_atom_site_label
_atom_site_type_symbol
_atom_site_fract_x
_atom_site_fract_y
_atom_site_fract_z
_atom_site_U_iso_or_equiv
_atom_site_adp_type
_atom_site_occupancy
_atom_site_site_symmetry_order
_atom_site_calc_flag
_atom_site_refinement_flags_posn
_atom_site_refinement_flags_adp
_atom_site_refinement_flags_occupancy
_atom_site_disorder_assembly
_atom_site_disorder_group
S01 S 0.03229(4) 0.70025(7) 0.57358(3) 0.02175(18) Uani 1 1 d . . . . .
O1 O 0.02390(12) 0.7499(2) 0.63862(9) 0.0300(4) Uani 1 1 d . . . . .
O3 O 0.23029(12) 0.68459(19) 0.65559(8) 0.0264(4) Uani 1 1 d . . . . .
O2 O -0.04958(11) 0.63726(19) 0.53025(9) 0.0272(4) Uani 1 1 d . . . . .
O4 O 0.23788(12) 0.6129(2) 0.48733(9) 0.0338(5) Uani 1 1 d . . . . .
N1 N 0.11355(13) 0.5670(2) 0.58077(10) 0.0205(5) Uani 1 1 d . . . . .
H1 H 0.096552 0.480333 0.563179 0.025 Uiso 1 1 calc R . . . .
C10 C 0.29810(16) 0.5143(3) 0.52648(12) 0.0230(6) Uani 1 1 d . . . . .
C13 C 0.41222(17) 0.3215(3) 0.61175(13) 0.0263(6) Uani 1 1 d . . . . .
H13 H 0.451952 0.254804 0.640600 0.032 Uiso 1 1 calc R . . . .
C14 C 0.33857(16) 0.3942(3) 0.63478(12) 0.0210(5) Uani 1 1 d . . . . .
C4 C 0.06388(17) 0.8362(3) 0.46055(13) 0.0242(6) Uani 1 1 d . . . . .
H4 H 0.022548 0.764477 0.436249 0.029 Uiso 1 1 calc R . . . .
C26 C 0.26410(18) 0.6685(3) 0.42917(13) 0.0273(6) Uani 1 1 d . . . . .
C15 C 0.32190(17) 0.3648(3) 0.70384(12) 0.0213(5) Uani 1 1 d . . . . .
C9 C 0.28053(16) 0.4914(3) 0.59105(12) 0.0195(5) Uani 1 1 d . . . . .
C3 C 0.10886(17) 0.9392(3) 0.42703(13) 0.0267(6) Uani 1 1 d . . . . .
H3 H 0.097660 0.937575 0.379338 0.032 Uiso 1 1 calc R . . . .
C5 C 0.08040(16) 0.8398(3) 0.53039(12) 0.0211(5) Uani 1 1 d . . . . .
C8 C 0.20776(16) 0.5888(3) 0.61387(12) 0.0206(5) Uani 1 1 d . . . . .
C17 C 0.48691(18) 0.4485(3) 0.75906(13) 0.0291(6) Uani 1 1 d . . . . .
H17 H 0.486372 0.513446 0.722340 0.035 Uiso 1 1 calc R . . . .
C23 C 0.14839(17) 0.3168(3) 0.72397(12) 0.0239(6) Uani 1 1 d . . . . .
C7 C 0.18399(18) 1.0473(3) 0.53138(14) 0.0314(6) Uani 1 1 d . . . . .
H7 H 0.224261 1.120465 0.555499 0.038 Uiso 1 1 calc R . . . .
C30 C 0.35030(18) 0.8416(3) 0.37632(14) 0.0291(6) Uani 1 1 d . . . . .
H30 H 0.396318 0.917990 0.379307 0.035 Uiso 1 1 calc R . . . .
C12 C 0.42805(18) 0.3454(3) 0.54764(13) 0.0281(6) Uani 1 1 d . . . . .
H12 H 0.478302 0.294460 0.532969 0.034 Uiso 1 1 calc R . . . .
C11 C 0.37162(17) 0.4428(3) 0.50431(13) 0.0263(6) Uani 1 1 d . . . . .
H11 H 0.383239 0.459947 0.460462 0.032 Uiso 1 1 calc R . . . .
C6 C 0.14031(18) 0.9452(3) 0.56615(14) 0.0284(6) Uani 1 1 d . . . . .
H6 H 0.151200 0.947216 0.613827 0.034 Uiso 1 1 calc R . . . .
C31 C 0.33006(17) 0.7806(3) 0.43463(13) 0.0277(6) Uani 1 1 d . . . . .
H31 H 0.361105 0.815576 0.477486 0.033 Uiso 1 1 calc R . . . .
C16 C 0.40722(17) 0.3601(3) 0.76052(12) 0.0220(5) Uani 1 1 d . . . . .
C29 C 0.3045(2) 0.7926(3) 0.31447(14) 0.0355(7) Uani 1 1 d . . . . .
H29 H 0.318757 0.834887 0.274805 0.043 Uiso 1 1 calc R . . . .
C2 C 0.16947(17) 1.0438(3) 0.46139(14) 0.0273(6) Uani 1 1 d . . . . .
C22 C 0.23488(17) 0.3425(3) 0.71450(12) 0.0228(6) Uani 1 1 d . . . . .
C27 C 0.2172(2) 0.6173(3) 0.36759(14) 0.0358(7) Uani 1 1 d . . . . .
H27 H 0.171968 0.539860 0.364550 0.043 Uiso 1 1 calc R . . . .
C18 C 0.56646(19) 0.4427(3) 0.81038(14) 0.0346(7) Uani 1 1 d . . . . .
H18 H 0.619987 0.503691 0.808765 0.042 Uiso 1 1 calc R . . . .
C25 C 0.1096(2) 0.1627(3) 0.72382(14) 0.0357(7) Uani 1 1 d . . . . .
H25A H 0.054756 0.151712 0.686628 0.054 Uiso 1 1 calc GR . . . .
H25B H 0.089426 0.143753 0.766453 0.054 Uiso 1 1 calc GR . . . .
H25C H 0.159492 0.092328 0.718287 0.054 Uiso 1 1 calc GR . . . .
C20 C 0.48969(19) 0.2615(3) 0.86647(13) 0.0340(7) Uani 1 1 d . . . . .
H20 H 0.490503 0.197371 0.903515 0.041 Uiso 1 1 calc R . . . .
C24 C 0.08130(18) 0.4378(3) 0.73533(14) 0.0317(6) Uani 1 1 d . . . . .
H24A H 0.115170 0.532080 0.739176 0.048 Uiso 1 1 calc GR . . . .
H24B H 0.058103 0.418531 0.776829 0.048 Uiso 1 1 calc GR . . . .
H24C H 0.026986 0.441603 0.697384 0.048 Uiso 1 1 calc GR . . . .
C21 C 0.40966(18) 0.2670(3) 0.81530(13) 0.0268(6) Uani 1 1 d . . . . .
H21 H 0.355993 0.206850 0.817587 0.032 Uiso 1 1 calc R . . . .
C28 C 0.2378(2) 0.6818(3) 0.31002(14) 0.0435(8) Uani 1 1 d . . . . .
H28 H 0.205432 0.649117 0.267105 0.052 Uiso 1 1 calc R . . . .
C1 C 0.21952(19) 1.1522(3) 0.42369(16) 0.0367(7) Uani 1 1 d . . . . .
H1A H 0.206156 1.127422 0.375787 0.055 Uiso 1 1 calc GR . . . .
H1B H 0.288573 1.147864 0.441076 0.055 Uiso 1 1 calc GR . . . .
H1C H 0.196279 1.251672 0.429779 0.055 Uiso 1 1 calc GR . . . .
C19 C 0.56839(19) 0.3484(3) 0.86409(14) 0.0338(7) Uani 1 1 d . . . . .
H19 H 0.623376 0.343411 0.899063 0.041 Uiso 1 1 calc R . . . .

loop_
_atom_site_aniso_label
_atom_site_aniso_U_11
_atom_site_aniso_U_22
_atom_site_aniso_U_33
_atom_site_aniso_U_23
_atom_site_aniso_U_13
_atom_site_aniso_U_12
S01 0.0189(3) 0.0255(4) 0.0219(4) 0.0010(3) 0.0066(3) 0.0054(2)
O1 0.0316(10) 0.0370(11) 0.0241(10) 0.0010(8) 0.0123(8) 0.0113(8)
O3 0.0285(10) 0.0293(10) 0.0204(10) -0.0036(8) 0.0024(8) 0.0037(8)
O2 0.0181(9) 0.0309(10) 0.0326(11) -0.0003(8) 0.0046(7) 0.0040(7)
O4 0.0318(10) 0.0490(12) 0.0241(10) 0.0187(9) 0.0141(8) 0.0205(9)
N1 0.0179(10) 0.0196(11) 0.0246(12) -0.0002(8) 0.0058(9) 0.0027(8)
C10 0.0197(12) 0.0286(14) 0.0203(14) 0.0045(10) 0.0025(10) 0.0050(10)
C13 0.0225(13) 0.0314(15) 0.0254(15) 0.0048(11) 0.0052(11) 0.0079(11)
C14 0.0194(12) 0.0238(13) 0.0199(13) 0.0009(10) 0.0040(10) 0.0006(10)
C4 0.0211(13) 0.0238(14) 0.0274(15) 0.0013(11) 0.0044(11) 0.0021(10)
C26 0.0295(14) 0.0372(16) 0.0182(14) 0.0109(11) 0.0116(11) 0.0143(12)
C15 0.0222(13) 0.0215(13) 0.0208(14) 0.0026(10) 0.0053(10) 0.0031(10)
C9 0.0160(12) 0.0238(13) 0.0181(13) 0.0003(10) 0.0020(10) 0.0035(10)
C3 0.0251(13) 0.0314(15) 0.0233(14) 0.0043(11) 0.0036(11) 0.0044(11)
C5 0.0186(12) 0.0221(13) 0.0230(14) 0.0023(10) 0.0053(10) 0.0070(10)
C8 0.0228(13) 0.0223(13) 0.0174(13) 0.0066(10) 0.0055(10) 0.0016(10)
C17 0.0273(14) 0.0357(16) 0.0247(15) 0.0054(11) 0.0062(12) 0.0000(12)
C23 0.0241(13) 0.0294(14) 0.0176(13) 0.0044(10) 0.0030(10) -0.0006(11)
C7 0.0281(14) 0.0246(15) 0.0405(18) -0.0071(12) 0.0043(12) -0.0036(11)
C30 0.0261(14) 0.0318(15) 0.0304(16) 0.0027(12) 0.0082(12) 0.0025(11)
C12 0.0246(13) 0.0358(16) 0.0258(15) 0.0026(11) 0.0095(11) 0.0092(12)
C11 0.0261(13) 0.0335(15) 0.0213(14) 0.0000(11) 0.0093(11) 0.0038(11)
C6 0.0297(14) 0.0278(15) 0.0260(15) -0.0051(11) 0.0016(11) 0.0042(12)
C31 0.0211(13) 0.0422(17) 0.0193(14) -0.0008(11) 0.0025(11) 0.0090(12)
C16 0.0231(13) 0.0260(14) 0.0175(13) 0.0007(10) 0.0057(10) 0.0063(10)
C29 0.0473(17) 0.0358(17) 0.0251(16) 0.0073(12) 0.0116(13) 0.0006(14)
C2 0.0212(13) 0.0237(14) 0.0379(17) 0.0039(12) 0.0084(12) 0.0064(11)
C22 0.0279(14) 0.0243(14) 0.0164(13) 0.0036(10) 0.0049(10) 0.0031(11)
C27 0.0486(18) 0.0328(16) 0.0251(16) 0.0019(12) 0.0050(13) -0.0050(13)
C18 0.0247(14) 0.0474(18) 0.0320(16) -0.0039(13) 0.0061(12) -0.0038(13)
C25 0.0366(16) 0.0404(17) 0.0299(16) 0.0014(13) 0.0057(13) -0.0097(13)
C20 0.0383(16) 0.0460(18) 0.0179(15) 0.0090(12) 0.0060(12) 0.0081(14)
C24 0.0272(14) 0.0410(17) 0.0286(15) 0.0052(12) 0.0094(12) 0.0046(12)
C21 0.0264(14) 0.0326(15) 0.0228(15) 0.0035(11) 0.0085(11) 0.0029(11)
C28 0.065(2) 0.0441(19) 0.0196(16) -0.0002(13) 0.0030(14) -0.0081(16)
C1 0.0309(15) 0.0332(16) 0.0490(19) 0.0056(13) 0.0152(13) 0.0012(12)
C19 0.0237(14) 0.0527(19) 0.0228(15) -0.0032(13) -0.0006(11) 0.0072(13)

loop_
_atom_type_symbol
_atom_type_description
_atom_type_scat_dispersion_real
_atom_type_scat_dispersion_imag
_atom_type_scat_source
C C 0.0033 0.0016 'International Tables Vol C Tables 4.2.6.8 and 6.1.1.4'
H H 0.0000 0.0000 'International Tables Vol C Tables 4.2.6.8 and 6.1.1.4'
N N 0.0061 0.0033 'International Tables Vol C Tables 4.2.6.8 and 6.1.1.4'
O O 0.0106 0.0060 'International Tables Vol C Tables 4.2.6.8 and 6.1.1.4'
S S 0.1246 0.1234 'International Tables Vol C Tables 4.2.6.8 and 6.1.1.4'

loop_
_geom_angle_atom_site_label_1
_geom_angle_atom_site_label_2
_geom_angle_atom_site_label_3
_geom_angle
_geom_angle_site_symmetry_1
_geom_angle_site_symmetry_3
_geom_angle_publ_flag
O1 S01 O2 119.22(11) . . ?
O1 S01 N1 109.55(10) . . ?
O1 S01 C5 110.24(12) . . ?
O2 S01 N1 103.40(10) . . ?
O2 S01 C5 109.47(11) . . ?
N1 S01 C5 103.66(10) . . ?
C10 O4 C26 118.71(18) . . ?
C8 N1 S01 121.88(17) . . ?
O4 C10 C9 115.5(2) . . ?
O4 C10 C11 123.0(2) . . ?
C11 C10 C9 121.5(2) . . ?
C12 C13 C14 120.9(2) . . ?
C13 C14 C15 120.0(2) . . ?
C13 C14 C9 118.4(2) . . ?
C9 C14 C15 121.6(2) . . ?
C3 C4 C5 118.8(2) . . ?
C31 C26 O4 119.4(2) . . ?
C27 C26 O4 118.7(3) . . ?
C27 C26 C31 121.7(2) . . ?
C14 C15 C16 118.0(2) . . ?
C22 C15 C14 120.8(2) . . ?
C22 C15 C16 121.2(2) . . ?
C10 C9 C14 119.7(2) . . ?
C10 C9 C8 117.6(2) . . ?
C14 C9 C8 122.2(2) . . ?
C2 C3 C4 121.5(2) . . ?
C4 C5 S01 119.12(19) . . ?
C6 C5 S01 119.9(2) . . ?
C6 C5 C4 120.8(2) . . ?
O3 C8 N1 122.4(2) . . ?
O3 C8 C9 122.2(2) . . ?
N1 C8 C9 115.2(2) . . ?
C18 C17 C16 120.8(2) . . ?
C22 C23 C25 121.5(2) . . ?
C22 C23 C24 122.6(2) . . ?
C24 C23 C25 115.9(2) . . ?
C6 C7 C2 120.8(2) . . ?
C29 C30 C31 120.6(3) . . ?
C13 C12 C11 121.0(2) . . ?
C10 C11 C12 118.4(2) . . ?
C7 C6 C5 119.2(3) . . ?
C26 C31 C30 118.7(2) . . ?
C17 C16 C15 120.5(2) . . ?
C21 C16 C15 121.2(2) . . ?
C21 C16 C17 118.3(2) . . ?
C30 C29 C28 119.8(3) . . ?
C3 C2 C7 118.9(2) . . ?
C3 C2 C1 120.4(3) . . ?
C7 C2 C1 120.7(2) . . ?
C23 C22 C15 178.3(3) . . ?
C26 C27 C28 118.4(3) . . ?
C17 C18 C19 120.2(3) . . ?
C19 C20 C21 120.6(3) . . ?
C20 C21 C16 120.5(2) . . ?
C29 C28 C27 120.8(3) . . ?
C20 C19 C18 119.5(2) . . ?

loop_
_geom_bond_atom_site_label_1
_geom_bond_atom_site_label_2
_geom_bond_distance
_geom_bond_site_symmetry_2
_geom_bond_publ_flag
S01 O1 1.4230(18) . ?
S01 O2 1.4363(18) . ?
S01 N1 1.6642(19) . ?
S01 C5 1.758(3) . ?
O3 C8 1.214(3) . ?
O4 C10 1.381(3) . ?
O4 C26 1.402(3) . ?
N1 C8 1.394(3) . ?
C10 C9 1.398(3) . ?
C10 C11 1.383(3) . ?
C13 C14 1.398(3) . ?
C13 C12 1.382(4) . ?
C14 C15 1.492(3) . ?
C14 C9 1.403(3) . ?
C4 C3 1.388(4) . ?
C4 C5 1.391(4) . ?
C26 C31 1.378(4) . ?
C26 C27 1.378(4) . ?
C15 C16 1.502(3) . ?
C15 C22 1.318(3) . ?
C9 C8 1.506(3) . ?
C3 C2 1.380(4) . ?
C5 C6 1.390(3) . ?
C17 C16 1.398(3) . ?
C17 C18 1.383(4) . ?
C23 C22 1.307(3) . ?
C23 C25 1.508(4) . ?
C23 C24 1.507(4) . ?
C7 C6 1.387(4) . ?
C7 C2 1.396(4) . ?
C30 C31 1.389(4) . ?
C30 C29 1.371(4) . ?
C12 C11 1.389(4) . ?
C16 C21 1.393(3) . ?
C29 C28 1.377(4) . ?
C2 C1 1.512(4) . ?
C27 C28 1.390(4) . ?
C18 C19 1.384(4) . ?
C20 C21 1.385(4) . ?
C20 C19 1.382(4) . ?
